data_2233549
loop_
_publ_author_name
'Geiger, David K.'
'Geiger, H. Cristina'
'Williams, Leo'
'Noll, Bruce C.'

_publ_section_title
;
 2-(Thiophen-2-yl)-1-(thiophen-2-ylmethyl)-1<i>H</i>-benzimidazole
;
_journal_coeditor_code LH5359
_journal_issue 2
_journal_name_full 'Acta Crystallographica Section E'
_journal_page_first o420
_journal_paper_doi 10.1107/S1600536811055103
_journal_volume 68
_journal_year 2012
_chemical_formula_iupac 'C16 H12 N2 S2'
_chemical_formula_moiety 'C16 H12 N2 S2'
_chemical_formula_sum 'C16 H12 N2 S2'
_chemical_formula_weight 296.40
_chemical_name_common 1-(thiophene-2-methyl)-2-(2-thiophene)benzimidazole
_chemical_name_systematic
;
2-(Thiophen-2-yl)-1-(thiophen-2-ylmethyl)-1<i>H</i>-benzimidazole
;
_space_group_IT_number 14
_symmetry_cell_setting monoclinic
_symmetry_space_group_name_Hall '-P 2yn'
_symmetry_space_group_name_H-M 'P 1 21/n 1'
_atom_sites_solution_hydrogens geom
_atom_sites_solution_primary direct
_atom_sites_solution_secondary difmap
_audit_creation_method SHELXL-97
_cell_angle_alpha 90.00
_cell_angle_beta 93.629(5)
_cell_angle_gamma 90.00
_cell_formula_units_Z 4
_cell_length_a 8.9859(13)
_cell_length_b 9.1601(11)
_cell_length_c 17.476(3)
_cell_measurement_reflns_used 2556
_cell_measurement_temperature 300(2)
_cell_measurement_theta_max 23.9630
_cell_measurement_theta_min 2.3354
_cell_volume 1435.6(4)
_computing_cell_refinement 'SAINT (Bruker, 2009)'
_computing_data_collection 'APEX2 (Bruker, 2010)'
_computing_data_reduction 'SAINT (Bruker, 2009)'
_computing_molecular_graphics 'XSHELL (Bruker, 2004)'
_computing_publication_material 'SHELXL97 (Sheldrick, 2008)'
_computing_structure_refinement 'SHELXL97 (Sheldrick, 2008)'
_computing_structure_solution 'SHELXS97 (Sheldrick, 2008)'
_diffrn_ambient_temperature 300(2)
_diffrn_measured_fraction_theta_full 0.995
_diffrn_measured_fraction_theta_max 0.995
_diffrn_measurement_device_type 'Bruker SMART X2S benchtop'
_diffrn_measurement_method '\w scans'
_diffrn_radiation_monochromator graphite
_diffrn_radiation_source 'fine-focus sealed tube'
_diffrn_radiation_type MoK\a
_diffrn_radiation_wavelength 0.71073
_diffrn_reflns_av_R_equivalents 0.0330
_diffrn_reflns_av_sigmaI/netI 0.0327
_diffrn_reflns_limit_h_max 10
_diffrn_reflns_limit_h_min -10
_diffrn_reflns_limit_k_max 10
_diffrn_reflns_limit_k_min -10
_diffrn_reflns_limit_l_max 20
_diffrn_reflns_limit_l_min -20
_diffrn_reflns_number 8857
_diffrn_reflns_theta_full 25.04
_diffrn_reflns_theta_max 25.04
_diffrn_reflns_theta_min 2.49
_exptl_absorpt_coefficient_mu 0.361
_exptl_absorpt_correction_T_max 0.9648
_exptl_absorpt_correction_T_min 0.7612
_exptl_absorpt_correction_type multi-scan
_exptl_absorpt_process_details '(SADABS; Bruker, 2008)'
_exptl_crystal_colour 'clear yellow'
_exptl_crystal_density_diffrn 1.371
_exptl_crystal_density_method 'not measured'
_exptl_crystal_description plate
_exptl_crystal_F_000 616
_exptl_crystal_size_max 0.80
_exptl_crystal_size_mid 0.30
_exptl_crystal_size_min 0.10
_refine_diff_density_max 0.178
_refine_diff_density_min -0.252
_refine_ls_extinction_method none
_refine_ls_goodness_of_fit_ref 1.051
_refine_ls_hydrogen_treatment mixed
_refine_ls_matrix_type full
_refine_ls_number_parameters 210
_refine_ls_number_reflns 2527
_refine_ls_number_restraints 26
_refine_ls_restrained_S_all 1.059
_refine_ls_R_factor_all 0.0557
_refine_ls_R_factor_gt 0.0395
_refine_ls_shift/su_max 0.000
_refine_ls_shift/su_mean 0.000
_refine_ls_structure_factor_coef Fsqd
_refine_ls_weighting_details 'calc w=1/[\s^2^(Fo^2^)+(0.0518P)^2^+0.2347P] where P=(Fo^2^+2Fc^2^)/3'
_refine_ls_weighting_scheme calc
_refine_ls_wR_factor_gt 0.0950
_refine_ls_wR_factor_ref 0.1027
_reflns_number_gt 1942
_reflns_number_total 2527
_reflns_threshold_expression I>2\s(I)
_cod_data_source_file lh5359.cif
_cod_data_source_block I
_cod_original_cell_volume 1435.6(3)
_cod_original_sg_symbol_H-M 'P 21/n'
_cod_database_code 2233549
_cod_database_fobs_code 2233549

loop_
_symmetry_equiv_pos_as_xyz
'x, y, z'
'-x+1/2, y+1/2, -z+1/2'
'-x, -y, -z'
'x-1/2, -y-1/2, z-1/2'

loop_
_atom_site_type_symbol
_atom_site_label
_atom_site_fract_x
_atom_site_fract_y
_atom_site_fract_z
_atom_site_U_iso_or_equiv
_atom_site_adp_type
_atom_site_calc_flag
_atom_site_refinement_flags
_atom_site_occupancy
_atom_site_symmetry_multiplicity
_atom_site_disorder_assembly
_atom_site_disorder_group
S S1 0.21859(8) 0.28769(8) 0.08330(3) 0.0467(2) Uani d PD 0.916(2) 1 A 1
C C9 0.0913(5) 0.3386(5) 0.2054(2) 0.0620(12) Uani d PD 0.916(2) 1 A 1
H H9 0.0724 0.3488 0.2568 0.074 Uiso calc PR 0.916(2) 1 A 1
C C10 -0.0188(4) 0.3558(5) 0.1464(2) 0.0648(10) Uani d PD 0.916(2) 1 A 1
H H10 -0.1168 0.3819 0.1540 0.078 Uiso calc PR 0.916(2) 1 A 1
C C11 0.0332(3) 0.3301(5) 0.07718(18) 0.0585(9) Uani d PD 0.916(2) 1 A 1
H H11 -0.0251 0.3349 0.0313 0.070 Uiso calc PR 0.916(2) 1 A 1
S S1' 0.0789(14) 0.3656(15) 0.2202(7) 0.0467(2) Uani d PD 0.084(2) 1 A 2
C C9' 0.208(3) 0.300(4) 0.1075(11) 0.0620(12) Uani d PD 0.084(2) 1 A 2
H H9' 0.2835 0.2677 0.0773 0.074 Uiso calc PR 0.084(2) 1 A 2
C C11' -0.017(3) 0.384(6) 0.1320(15) 0.0585(9) Uani d PD 0.084(2) 1 A 2
H H11' -0.1150 0.4159 0.1246 0.070 Uiso calc PR 0.084(2) 1 A 2
C C10' 0.071(3) 0.344(6) 0.0747(16) 0.0648(10) Uani d PD 0.084(2) 1 A 2
H H10' 0.0434 0.3457 0.0225 0.078 Uiso calc PR 0.084(2) 1 A 2
S S2 0.18792(12) 0.42615(9) 0.47929(5) 0.0647(3) Uani d PD 0.903(2) 1 B 1
C C14 0.2441(4) 0.1896(4) 0.41297(19) 0.0411(8) Uani d PD 0.903(2) 1 B 1
H H14 0.2767 0.1211 0.3785 0.049 Uiso calc PR 0.903(2) 1 B 1
C C15 0.1692(5) 0.1519(4) 0.4778(3) 0.0510(8) Uani d PD 0.903(2) 1 B 1
H H15 0.1469 0.0563 0.4907 0.061 Uiso calc PR 0.903(2) 1 B 1
C C16 0.1329(4) 0.2674(5) 0.51922(17) 0.0549(10) Uani d PD 0.903(2) 1 B 1
H H16 0.0835 0.2618 0.5643 0.066 Uiso calc PR 0.903(2) 1 B 1
S S2' 0.2508(19) 0.1572(12) 0.3994(8) 0.0647(3) Uani d PD 0.097(2) 1 B 2
C C14' 0.187(3) 0.394(3) 0.4642(13) 0.0411(8) Uani d PD 0.097(2) 1 B 2
H H14' 0.1810 0.4923 0.4762 0.049 Uiso calc PR 0.097(2) 1 B 2
C C16' 0.146(5) 0.146(3) 0.478(2) 0.0549(10) Uani d PD 0.097(2) 1 B 2
H H16' 0.1140 0.0590 0.4989 0.066 Uiso calc PR 0.097(2) 1 B 2
C C15' 0.117(5) 0.280(4) 0.5038(19) 0.0510(8) Uani d PD 0.097(2) 1 B 2
H H15' 0.0564 0.2969 0.5442 0.061 Uiso calc PR 0.097(2) 1 B 2
N N1 0.41824(18) 0.32345(17) 0.29374(9) 0.0385(4) Uani d . 1 1 . .
N N2 0.47184(19) 0.18925(19) 0.19147(9) 0.0453(4) Uani d . 1 1 . .
C C1 0.5604(2) 0.2661(2) 0.31017(12) 0.0405(5) Uani d . 1 1 . .
C C2 0.5918(2) 0.1839(2) 0.24593(12) 0.0450(5) Uani d . 1 1 . .
C C3 0.7282(3) 0.1124(3) 0.24430(15) 0.0606(7) Uani d . 1 1 . .
H H3 0.749(3) 0.062(3) 0.2051(14) 0.073 Uiso d . 1 1 . .
C C4 0.8285(3) 0.1262(3) 0.30724(16) 0.0731(8) Uani d . 1 1 . .
H H4 0.9203 0.0793 0.3071 0.088 Uiso calc R 1 1 . .
C C5 0.7950(3) 0.2087(3) 0.37082(16) 0.0671(7) Uani d . 1 1 . .
H H5 0.8650 0.2161 0.4122 0.081 Uiso calc R 1 1 . .
C C6 0.6600(2) 0.2799(3) 0.37371(13) 0.0536(6) Uani d . 1 1 . .
H H6 0.6369 0.3345 0.4162 0.064 Uiso calc R 1 1 . .
C C7 0.3719(2) 0.2722(2) 0.22212(11) 0.0380(5) Uani d . 1 1 A .
C C8 0.2290(2) 0.3058(2) 0.18189(11) 0.0398(5) Uani d D 1 1 . .
C C12 0.3420(2) 0.4205(2) 0.34473(11) 0.0422(5) Uani d . 1 1 B .
H H12A 0.2690 0.4782 0.3148 0.051 Uiso calc R 1 1 . .
H H12B 0.4139 0.4870 0.3695 0.051 Uiso calc R 1 1 . .
C C13 0.2649(2) 0.3368(2) 0.40501(10) 0.0374(5) Uani d D 1 1 . .

loop_
_atom_site_aniso_label
_atom_site_aniso_U_11
_atom_site_aniso_U_22
_atom_site_aniso_U_33
_atom_site_aniso_U_12
_atom_site_aniso_U_13
_atom_site_aniso_U_23
S1 0.0584(4) 0.0489(4) 0.0324(4) 0.0037(3) 0.0007(3) -0.0022(3)
C9 0.0552(18) 0.079(3) 0.053(2) 0.0069(17) 0.0129(16) -0.0182(18)
C10 0.0447(14) 0.078(3) 0.071(2) 0.0102(15) -0.0007(15) -0.0031(18)
C11 0.0576(19) 0.0612(18) 0.0542(16) 0.0000(18) -0.0167(15) -0.0041(14)
S1' 0.0584(4) 0.0489(4) 0.0324(4) 0.0037(3) 0.0007(3) -0.0022(3)
C9' 0.0552(18) 0.079(3) 0.053(2) 0.0069(17) 0.0129(16) -0.0182(18)
C11' 0.0576(19) 0.0612(18) 0.0542(16) 0.0000(18) -0.0167(15) -0.0041(14)
C10' 0.0447(14) 0.078(3) 0.071(2) 0.0102(15) -0.0007(15) -0.0031(18)
S2 0.0900(6) 0.0564(6) 0.0515(5) -0.0007(4) 0.0340(4) -0.0160(3)
C14 0.0445(14) 0.044(2) 0.0355(19) 0.0040(14) 0.0106(13) -0.0070(13)
C15 0.045(2) 0.0523(16) 0.0560(16) -0.0033(12) 0.0097(14) 0.0101(13)
C16 0.0478(17) 0.083(2) 0.0345(17) 0.0014(15) 0.0113(15) 0.0023(15)
S2' 0.0900(6) 0.0564(6) 0.0515(5) -0.0007(4) 0.0340(4) -0.0160(3)
C14' 0.0445(14) 0.044(2) 0.0355(19) 0.0040(14) 0.0106(13) -0.0070(13)
C16' 0.0478(17) 0.083(2) 0.0345(17) 0.0014(15) 0.0113(15) 0.0023(15)
C15' 0.045(2) 0.0523(16) 0.0560(16) -0.0033(12) 0.0097(14) 0.0101(13)
N1 0.0465(9) 0.0396(9) 0.0300(9) -0.0002(8) 0.0080(7) -0.0035(7)
N2 0.0478(10) 0.0536(11) 0.0354(10) 0.0049(8) 0.0092(8) -0.0070(8)
C1 0.0421(11) 0.0424(12) 0.0375(12) -0.0069(9) 0.0068(9) 0.0027(9)
C2 0.0428(11) 0.0526(13) 0.0405(12) 0.0011(10) 0.0106(10) 0.0035(10)
C3 0.0491(14) 0.0785(18) 0.0558(16) 0.0117(13) 0.0157(12) -0.0021(13)
C4 0.0437(13) 0.100(2) 0.076(2) 0.0125(14) 0.0076(14) 0.0171(17)
C5 0.0483(14) 0.090(2) 0.0617(17) -0.0087(13) -0.0084(12) 0.0143(15)
C6 0.0548(14) 0.0645(15) 0.0411(13) -0.0096(11) -0.0009(11) 0.0010(11)
C7 0.0458(11) 0.0380(11) 0.0309(11) -0.0025(9) 0.0088(9) 0.0011(9)
C8 0.0463(11) 0.0373(11) 0.0360(11) -0.0022(9) 0.0036(9) 0.0019(9)
C12 0.0575(12) 0.0360(11) 0.0341(11) 0.0022(9) 0.0108(10) -0.0061(9)
C13 0.0398(10) 0.0423(12) 0.0303(10) 0.0048(9) 0.0046(9) -0.0055(9)

loop_
_atom_type_symbol
_atom_type_description
_atom_type_scat_dispersion_real
_atom_type_scat_dispersion_imag
_atom_type_scat_source
C C 0.0033 0.0016 'International Tables Vol C Tables 4.2.6.8 and 6.1.1.4'
H H 0.0000 0.0000 'International Tables Vol C Tables 4.2.6.8 and 6.1.1.4'
N N 0.0061 0.0033 'International Tables Vol C Tables 4.2.6.8 and 6.1.1.4'
S S 0.1246 0.1234 'International Tables Vol C Tables 4.2.6.8 and 6.1.1.4'

loop_
_geom_angle_atom_site_label_1
_geom_angle_atom_site_label_2
_geom_angle_atom_site_label_3
_geom_angle
C11 S1 C8 91.82(13)
C8 C9 C10 114.7(3)
C8 C9 H9 122.6
C10 C9 H9 122.6
C11 C10 C9 112.0(3)
C11 C10 H10 124.0
C9 C10 H10 124.0
C10 C11 S1 112.1(2)
C10 C11 H11 123.9
S1 C11 H11 123.9
C8 S1' C11' 92.6(11)
C8 C9' C10' 118(2)
C8 C9' H9' 121.1
C10' C9' H9' 121.1
C10' C11' S1' 110.5(16)
C10' C11' H11' 124.7
S1' C11' H11' 124.7
C11' C10' C9' 108(2)
C11' C10' H10' 125.8
C9' C10' H10' 125.8
C16 S2 C13 92.54(14)
C13 C14 C15 113.6(3)
C13 C14 H14 123.2
C15 C14 H14 123.2
C16 C15 C14 113.1(3)
C16 C15 H15 123.5
C14 C15 H15 123.5
C15 C16 S2 111.6(2)
C15 C16 H16 124.2
S2 C16 H16 124.2
C13 S2' C16' 93.3(11)
C13 C14' C15' 110.4(19)
C13 C14' H14' 124.8
C15' C14' H14' 124.8
C15' C16' S2' 110.1(16)
C15' C16' H16' 124.9
S2' C16' H16' 124.9
C16' C15' C14' 114(2)
C16' C15' H15' 123.1
C14' C15' H15' 123.1
C7 N1 C1 106.23(16)
C7 N1 C12 129.49(17)
C1 N1 C12 124.27(17)
C7 N2 C2 105.12(16)
C6 C1 N1 131.82(19)
C6 C1 C2 122.7(2)
N1 C1 C2 105.49(18)
C3 C2 N2 130.3(2)
C3 C2 C1 119.6(2)
N2 C2 C1 110.09(17)
C4 C3 C2 118.1(2)
C4 C3 H3 121.3(18)
C2 C3 H3 120.6(18)
C3 C4 C5 121.4(2)
C3 C4 H4 119.3
C5 C4 H4 119.3
C6 C5 C4 121.3(2)
C6 C5 H5 119.3
C4 C5 H5 119.3
C5 C6 C1 116.8(2)
C5 C6 H6 121.6
C1 C6 H6 121.6
N2 C7 N1 113.07(18)
N2 C7 C8 121.92(18)
N1 C7 C8 125.00(17)
C9' C8 C9 103.6(14)
C9' C8 C7 122.6(13)
C9 C8 C7 133.7(2)
C9' C8 S1' 110.7(13)
C9 C8 S1' 10.0(6)
C7 C8 S1' 126.6(5)
C9' C8 S1 6.0(13)
C9 C8 S1 109.2(2)
C7 C8 S1 116.84(14)
S1' C8 S1 116.5(5)
N1 C12 C13 111.81(16)
N1 C12 H12A 109.3
C13 C12 H12A 109.3
N1 C12 H12B 109.3
C13 C12 H12B 109.3
H12A C12 H12B 107.9
C14 C13 C14' 102.4(12)
C14 C13 C12 130.06(19)
C14' C13 C12 127.4(11)
C14 C13 S2' 10.1(5)
C14' C13 S2' 112.2(12)
C12 C13 S2' 120.1(4)
C14 C13 S2 109.18(17)
C14' C13 S2 8.3(11)
C12 C13 S2 120.76(15)
S2' C13 S2 119.1(4)

loop_
_geom_bond_atom_site_label_1
_geom_bond_atom_site_label_2
_geom_bond_distance
S1 C11 1.708(3)
S1 C8 1.728(2)
C9 C8 1.362(4)
C9 C10 1.392(5)
C9 H9 0.9300
C10 C11 1.345(4)
C10 H10 0.9300
C11 H11 0.9300
S1' C8 1.638(10)
S1' C11' 1.726(14)
C9' C8 1.303(19)
C9' C10' 1.39(2)
C9' H9' 0.9300
C11' C10' 1.366(19)
C11' H11' 0.9300
C10' H10' 0.9300
S2 C16 1.700(4)
S2 C13 1.7166(18)
C14 C13 1.370(4)
C14 C15 1.397(4)
C14 H14 0.9300
C15 C16 1.334(4)
C15 H15 0.9300
C16 H16 0.9300
S2' C13 1.653(10)
S2' C16' 1.711(15)
C14' C13 1.388(17)
C14' C15' 1.42(2)
C14' H14' 0.9300
C16' C15' 1.345(19)
C16' H16' 0.9300
C15' H15' 0.9300
N1 C7 1.377(2)
N1 C1 1.394(3)
N1 C12 1.460(2)
N2 C7 1.316(2)
N2 C2 1.393(3)
C1 C6 1.387(3)
C1 C2 1.395(3)
C2 C3 1.392(3)
C3 C4 1.383(4)
C3 H3 0.86(2)
C4 C5 1.393(4)
C4 H4 0.9300
C5 C6 1.381(3)
C5 H5 0.9300
C6 H6 0.9300
C7 C8 1.457(3)
C12 C13 1.507(3)
C12 H12A 0.9700
C12 H12B 0.9700

loop_
_geom_hbond_atom_site_label_D
_geom_hbond_atom_site_label_H
_geom_hbond_atom_site_label_A
_geom_hbond_site_symmetry_A
_geom_hbond_distance_DH
_geom_hbond_distance_HA
_geom_hbond_distance_DA
_geom_hbond_angle_DHA
_geom_hbond_publ_flag
C16 H16 N2 4_566 0.93 2.54 3.445(4) 166 yes
